data_4067083
loop_
_publ_author_name
'Zhang, Jie'
'Medley, Christopher M.'
'Krause, Jeanette A.'
'Guan, Hairong'

_publ_section_title
;
 Mechanistic Insights into C&#x2212;S Cross-Coupling Reactions Catalyzed
 by Nickel Bis(phosphinite) Pincer Complexes
;
_journal_issue 23
_journal_name_full Organometallics
_journal_page_first 6393
_journal_paper_doi 10.1021/om100816d
_journal_volume 29
_journal_year 2010
_chemical_formula_moiety 'C37 H30 Ni O3 P2 S'
_chemical_formula_sum 'C37 H30 Ni O3 P2 S'
_chemical_formula_weight 675.32
_chemical_name_systematic
; 
 ? 
;
_space_group_IT_number 14
_symmetry_cell_setting monoclinic
_symmetry_space_group_name_Hall '-P 2ybc'
_symmetry_space_group_name_H-M 'P 1 21/c 1'
_atom_sites_solution_hydrogens geom
_atom_sites_solution_primary direct
_atom_sites_solution_secondary difmap
_audit_creation_method SHELXL-97
_cell_angle_alpha 90.00
_cell_angle_beta 125.827(2)
_cell_angle_gamma 90.00
_cell_formula_units_Z 4
_cell_length_a 9.1511(4)
_cell_length_b 31.4575(12)
_cell_length_c 13.4446(5)
_cell_measurement_reflns_used 4676
_cell_measurement_temperature 150(2)
_cell_measurement_theta_max 66.97
_cell_measurement_theta_min 2.81
_cell_volume 3138.0(2)
_computing_cell_refinement 'Bruker SAINT v7.46A'
_computing_data_collection 'Bruker SMART v5.632'
_computing_data_reduction 'Bruker SAINT v7.46A'
_computing_molecular_graphics 'Bruker SHELXTL v6.14'
_computing_publication_material 'Bruker SHELXTL v6.14'
_computing_structure_refinement 'Bruker SHELXTL v6.14'
_computing_structure_solution 'Bruker SHELXTL v6.14'
_diffrn_ambient_temperature 150(2)
_diffrn_detector_area_resol_mean 0.83
_diffrn_measured_fraction_theta_full 0.967
_diffrn_measured_fraction_theta_max 0.967
_diffrn_measurement_device_type 'Bruker SMART6000 CCD'
_diffrn_measurement_method '\w scans'
_diffrn_radiation_monochromator graphite
_diffrn_radiation_source 'fine-focus sealed tube'
_diffrn_radiation_type CuK\a
_diffrn_radiation_wavelength 1.54178
_diffrn_reflns_av_R_equivalents 0.1024
_diffrn_reflns_av_sigmaI/netI 0.0771
_diffrn_reflns_limit_h_max 8
_diffrn_reflns_limit_h_min -10
_diffrn_reflns_limit_k_max 36
_diffrn_reflns_limit_k_min -37
_diffrn_reflns_limit_l_max 15
_diffrn_reflns_limit_l_min -16
_diffrn_reflns_number 25460
_diffrn_reflns_theta_full 67.87
_diffrn_reflns_theta_max 67.87
_diffrn_reflns_theta_min 2.81
_diffrn_standards_decay_% 0
_exptl_absorpt_coefficient_mu 2.772
_exptl_absorpt_correction_T_max 0.9863
_exptl_absorpt_correction_T_min 0.4437
_exptl_absorpt_correction_type multi-scan
_exptl_absorpt_process_details 'SADABS v2008/1 (Sheldrick)'
_exptl_crystal_colour orange
_exptl_crystal_density_diffrn 1.429
_exptl_crystal_density_method 'not measured'
_exptl_crystal_description needle
_exptl_crystal_F_000 1400
_exptl_crystal_size_max 0.35
_exptl_crystal_size_mid 0.015
_exptl_crystal_size_min 0.005
_refine_diff_density_max 0.493
_refine_diff_density_min -0.377
_refine_diff_density_rms 0.074
_refine_ls_extinction_method none
_refine_ls_goodness_of_fit_ref 0.988
_refine_ls_hydrogen_treatment constr
_refine_ls_matrix_type full
_refine_ls_number_parameters 398
_refine_ls_number_reflns 5494
_refine_ls_number_restraints 0
_refine_ls_restrained_S_all 0.988
_refine_ls_R_factor_all 0.0903
_refine_ls_R_factor_gt 0.0468
_refine_ls_shift/su_max 0.000
_refine_ls_shift/su_mean 0.000
_refine_ls_structure_factor_coef Fsqd
_refine_ls_weighting_details 'calc w=1/[\s^2^(Fo^2^)+(0.0597P)^2^+0.0000P] where P=(Fo^2^+2Fc^2^)/3'
_refine_ls_weighting_scheme calc
_refine_ls_wR_factor_gt 0.1022
_refine_ls_wR_factor_ref 0.1205
_reflns_number_gt 3569
_reflns_number_total 5494
_reflns_threshold_expression >2\s(I)
_cod_data_source_file om100816d_si_001.cif
_cod_data_source_block 4A(needles)
_cod_depositor_comments
;
The following automatic conversions were performed:

'_symmetry_cell_setting' value 'Monoclinic' changed to 'monoclinic'
according to /home/saulius/struct/CIF-dictionaries/cif_core.dic
dictionary named 'cif_core.dic' version 2.4.1 from 2010-06-29.

Automatic conversion script
Id: cif_fix_values 1715 2011-07-08 13:25:40Z adriana 
;
_cod_original_sg_symbol_H-M P2(1)/c
_cod_database_code 4067083

loop_
_symmetry_equiv_pos_as_xyz
'x, y, z'
'-x, y+1/2, -z+1/2'
'-x, -y, -z'
'x, -y-1/2, z-1/2'

loop_
_atom_site_label
_atom_site_type_symbol
_atom_site_fract_x
_atom_site_fract_y
_atom_site_fract_z
_atom_site_U_iso_or_equiv
_atom_site_adp_type
_atom_site_occupancy
_atom_site_symmetry_multiplicity
_atom_site_calc_flag
_atom_site_refinement_flags
Ni Ni 0.34781(7) 0.111593(18) 0.18447(5) 0.02239(18) Uani 1 1 d .
P1 P 0.40014(12) 0.13938(3) 0.34762(8) 0.0239(2) Uani 1 1 d .
P2 P 0.34938(12) 0.07072(3) 0.05588(9) 0.0237(2) Uani 1 1 d .
S1 S 0.13384(12) 0.15797(3) 0.06746(8) 0.0267(2) Uani 1 1 d .
O1 O 0.5507(3) 0.10940(8) 0.4644(2) 0.0286(6) Uani 1 1 d .
O2 O 0.5040(3) 0.03366(8) 0.1404(2) 0.0297(6) Uani 1 1 d .
O3 O 0.0590(4) 0.19366(9) -0.3954(2) 0.0409(7) Uani 1 1 d .
C1 C 0.5272(4) 0.07255(11) 0.3003(3) 0.0223(8) Uani 1 1 d .
C2 C 0.6064(5) 0.07598(11) 0.4256(3) 0.0245(8) Uani 1 1 d .
C3 C 0.7348(5) 0.04765(12) 0.5119(3) 0.0302(9) Uani 1 1 d .
H3A H 0.7876 0.0512 0.5968 0.036 Uiso 1 1 calc R
C4 C 0.7837(5) 0.01401(12) 0.4702(3) 0.0328(10) Uani 1 1 d .
H4A H 0.8706 -0.0059 0.5277 0.039 Uiso 1 1 calc R
C5 C 0.7085(5) 0.00883(12) 0.3465(3) 0.0297(9) Uani 1 1 d .
H5A H 0.7428 -0.0142 0.3187 0.036 Uiso 1 1 calc R
C6 C 0.5811(5) 0.03847(11) 0.2644(3) 0.0249(8) Uani 1 1 d .
C7 C 0.2195(5) 0.14024(12) 0.3653(3) 0.0264(9) Uani 1 1 d .
C8 C 0.1963(6) 0.10683(12) 0.4230(4) 0.0347(10) Uani 1 1 d .
H8A H 0.2829 0.0846 0.4604 0.042 Uiso 1 1 calc R
C9 C 0.0483(6) 0.10582(13) 0.4261(4) 0.0379(10) Uani 1 1 d .
H9A H 0.0339 0.0829 0.4659 0.046 Uiso 1 1 calc R
C10 C -0.0785(5) 0.13757(14) 0.3723(4) 0.0403(11) Uani 1 1 d .
H10A H -0.1796 0.1369 0.3753 0.048 Uiso 1 1 calc R
C11 C -0.0574(5) 0.17063(14) 0.3134(4) 0.0403(11) Uani 1 1 d .
H11A H -0.1457 0.1925 0.2749 0.048 Uiso 1 1 calc R
C12 C 0.0911(5) 0.17218(13) 0.3100(3) 0.0341(10) Uani 1 1 d .
H12A H 0.1047 0.1950 0.2699 0.041 Uiso 1 1 calc R
C13 C 0.5085(5) 0.19108(12) 0.3972(3) 0.0275(9) Uani 1 1 d .
C14 C 0.5489(5) 0.20899(13) 0.5049(4) 0.0374(10) Uani 1 1 d .
H14A H 0.5064 0.1962 0.5475 0.045 Uiso 1 1 calc R
C15 C 0.6513(6) 0.24553(13) 0.5498(4) 0.0484(13) Uani 1 1 d .
H15A H 0.6792 0.2577 0.6237 0.058 Uiso 1 1 calc R
C16 C 0.7141(6) 0.26470(13) 0.4892(5) 0.0507(13) Uani 1 1 d .
H16A H 0.7863 0.2896 0.5220 0.061 Uiso 1 1 calc R
C17 C 0.6711(5) 0.24750(13) 0.3801(4) 0.0453(12) Uani 1 1 d .
H17A H 0.7115 0.2608 0.3368 0.054 Uiso 1 1 calc R
C18 C 0.5681(5) 0.21052(12) 0.3345(4) 0.0350(10) Uani 1 1 d .
H18A H 0.5386 0.1985 0.2600 0.042 Uiso 1 1 calc R
C19 C 0.4308(5) 0.08990(11) -0.0304(3) 0.0260(9) Uani 1 1 d .
C20 C 0.6084(5) 0.10317(12) 0.0348(4) 0.0368(10) Uani 1 1 d .
H20A H 0.6833 0.1018 0.1219 0.044 Uiso 1 1 calc R
C21 C 0.6771(6) 0.11850(13) -0.0268(5) 0.0455(12) Uani 1 1 d .
H21A H 0.7997 0.1270 0.0179 0.055 Uiso 1 1 calc R
C22 C 0.5669(7) 0.12135(13) -0.1532(5) 0.0491(13) Uani 1 1 d .
H22A H 0.6138 0.1321 -0.1953 0.059 Uiso 1 1 calc R
C23 C 0.3899(6) 0.10874(13) -0.2184(4) 0.0413(11) Uani 1 1 d .
H23A H 0.3146 0.1109 -0.3053 0.050 Uiso 1 1 calc R
C24 C 0.3210(5) 0.09277(12) -0.1571(3) 0.0313(9) Uani 1 1 d .
H24A H 0.1988 0.0839 -0.2021 0.038 Uiso 1 1 calc R
C25 C 0.1524(5) 0.03923(11) -0.0518(3) 0.0227(8) Uani 1 1 d .
C26 C 0.1705(5) 0.00414(11) -0.1076(3) 0.0291(9) Uani 1 1 d .
H26A H 0.2849 -0.0032 -0.0886 0.035 Uiso 1 1 calc R
C27 C 0.0199(5) -0.01978(12) -0.1908(3) 0.0328(10) Uani 1 1 d .
H27A H 0.0307 -0.0437 -0.2292 0.039 Uiso 1 1 calc R
C28 C -0.1466(5) -0.00904(12) -0.2182(3) 0.0340(10) Uani 1 1 d .
H28A H -0.2496 -0.0255 -0.2761 0.041 Uiso 1 1 calc R
C29 C -0.1645(5) 0.02534(12) -0.1622(3) 0.0327(10) Uani 1 1 d .
H29A H -0.2793 0.0324 -0.1814 0.039 Uiso 1 1 calc R
C30 C -0.0150(5) 0.04966(12) -0.0779(3) 0.0266(9) Uani 1 1 d .
H30A H -0.0265 0.0731 -0.0384 0.032 Uiso 1 1 calc R
C31 C 0.1162(5) 0.16815(11) -0.0696(3) 0.0275(9) Uani 1 1 d .
C32 C 0.2409(5) 0.19379(12) -0.0680(3) 0.0300(9) Uani 1 1 d .
H32A H 0.3395 0.2050 0.0080 0.036 Uiso 1 1 calc R
C33 C 0.2253(5) 0.20356(11) -0.1750(3) 0.0306(9) Uani 1 1 d .
H33A H 0.3118 0.2214 -0.1715 0.037 Uiso 1 1 calc R
C34 C 0.0844(5) 0.18730(12) -0.2854(3) 0.0299(9) Uani 1 1 d .
C35 C -0.0429(5) 0.16147(13) -0.2893(3) 0.0343(10) Uani 1 1 d .
H35A H -0.1407 0.1503 -0.3655 0.041 Uiso 1 1 calc R
C36 C -0.0281(5) 0.15213(12) -0.1838(3) 0.0295(9) Uani 1 1 d .
H36A H -0.1162 0.1346 -0.1880 0.035 Uiso 1 1 calc R
C37 C 0.1889(6) 0.21947(14) -0.3933(4) 0.0513(13) Uani 1 1 d .
H37A H 0.1610 0.2205 -0.4756 0.077 Uiso 1 1 calc R
H37B H 0.3093 0.2074 -0.3358 0.077 Uiso 1 1 calc R
H37C H 0.1856 0.2483 -0.3672 0.077 Uiso 1 1 calc R

loop_
_atom_site_aniso_label
_atom_site_aniso_U_11
_atom_site_aniso_U_22
_atom_site_aniso_U_33
_atom_site_aniso_U_23
_atom_site_aniso_U_13
_atom_site_aniso_U_12
Ni 0.0222(3) 0.0235(3) 0.0211(3) -0.0018(3) 0.0125(3) 0.0009(3)
P1 0.0239(5) 0.0250(5) 0.0220(5) -0.0024(4) 0.0130(4) 0.0008(4)
P2 0.0222(5) 0.0264(5) 0.0230(5) -0.0032(4) 0.0134(4) 0.0007(4)
S1 0.0260(5) 0.0285(5) 0.0263(5) 0.0023(4) 0.0157(4) 0.0049(4)
O1 0.0297(14) 0.0293(14) 0.0228(14) -0.0016(12) 0.0132(12) 0.0039(12)
O2 0.0328(15) 0.0285(15) 0.0269(15) -0.0020(12) 0.0170(12) 0.0064(12)
O3 0.0486(18) 0.0456(18) 0.0275(16) -0.0003(13) 0.0217(14) -0.0072(14)
C1 0.0150(17) 0.024(2) 0.025(2) 0.0005(16) 0.0102(16) 0.0001(15)
C2 0.0208(19) 0.024(2) 0.029(2) -0.0016(16) 0.0146(17) -0.0018(15)
C3 0.026(2) 0.033(2) 0.027(2) 0.0034(18) 0.0129(18) 0.0001(17)
C4 0.030(2) 0.030(2) 0.029(2) 0.0110(18) 0.0119(18) 0.0096(18)
C5 0.032(2) 0.025(2) 0.033(2) -0.0012(17) 0.0193(19) 0.0063(17)
C6 0.0230(19) 0.028(2) 0.028(2) -0.0003(17) 0.0170(17) -0.0019(16)
C7 0.029(2) 0.030(2) 0.019(2) -0.0069(17) 0.0132(17) -0.0040(17)
C8 0.039(2) 0.029(2) 0.038(2) -0.0035(19) 0.024(2) 0.0021(18)
C9 0.044(3) 0.033(2) 0.043(3) -0.009(2) 0.029(2) -0.009(2)
C10 0.027(2) 0.061(3) 0.038(3) -0.010(2) 0.022(2) -0.009(2)
C11 0.026(2) 0.057(3) 0.038(3) 0.007(2) 0.019(2) 0.013(2)
C12 0.034(2) 0.042(2) 0.029(2) 0.0074(19) 0.0204(19) 0.0074(19)
C13 0.020(2) 0.029(2) 0.029(2) -0.0045(17) 0.0119(17) 0.0009(16)
C14 0.039(2) 0.037(2) 0.033(2) -0.006(2) 0.019(2) 0.002(2)
C15 0.047(3) 0.033(3) 0.039(3) -0.014(2) 0.011(2) 0.001(2)
C16 0.036(3) 0.028(2) 0.064(3) -0.008(2) 0.016(2) -0.007(2)
C17 0.037(3) 0.032(2) 0.067(3) -0.005(2) 0.031(2) -0.006(2)
C18 0.030(2) 0.035(2) 0.039(3) -0.0031(19) 0.019(2) -0.0004(18)
C19 0.027(2) 0.022(2) 0.030(2) -0.0044(17) 0.0177(18) 0.0005(16)
C20 0.031(2) 0.034(2) 0.041(3) -0.0029(19) 0.019(2) -0.0012(18)
C21 0.034(3) 0.039(3) 0.078(4) -0.004(2) 0.042(3) -0.006(2)
C22 0.066(3) 0.034(3) 0.083(4) 0.006(2) 0.064(3) 0.000(2)
C23 0.057(3) 0.038(2) 0.040(3) 0.002(2) 0.035(2) 0.003(2)
C24 0.032(2) 0.031(2) 0.036(3) -0.0060(19) 0.023(2) -0.0004(18)
C25 0.027(2) 0.0218(19) 0.0202(19) 0.0036(16) 0.0145(16) -0.0005(16)
C26 0.032(2) 0.028(2) 0.032(2) -0.0020(18) 0.0216(19) 0.0015(17)
C27 0.043(3) 0.028(2) 0.029(2) -0.0073(18) 0.022(2) -0.0047(18)
C28 0.038(2) 0.035(2) 0.025(2) -0.0043(18) 0.0156(19) -0.0151(19)
C29 0.028(2) 0.038(2) 0.033(2) 0.0080(19) 0.0189(19) -0.0016(18)
C30 0.032(2) 0.027(2) 0.024(2) 0.0018(17) 0.0179(18) -0.0005(17)
C31 0.025(2) 0.028(2) 0.027(2) 0.0025(17) 0.0139(17) 0.0064(16)
C32 0.027(2) 0.031(2) 0.028(2) -0.0050(18) 0.0140(18) -0.0056(17)
C33 0.036(2) 0.026(2) 0.030(2) -0.0042(18) 0.0197(19) -0.0066(17)
C34 0.032(2) 0.032(2) 0.026(2) 0.0042(18) 0.0175(19) 0.0084(18)
C35 0.026(2) 0.042(3) 0.021(2) -0.0042(19) 0.0060(17) -0.0018(18)
C36 0.022(2) 0.032(2) 0.031(2) -0.0012(18) 0.0142(18) -0.0018(16)
C37 0.073(3) 0.051(3) 0.040(3) -0.004(2) 0.038(3) -0.018(3)

loop_
_atom_type_symbol
_atom_type_description
_atom_type_scat_dispersion_real
_atom_type_scat_dispersion_imag
_atom_type_scat_source
C C 0.0181 0.0091 'International Tables Vol C Tables 4.2.6.8 and 6.1.1.4'
H H 0.0000 0.0000 'International Tables Vol C Tables 4.2.6.8 and 6.1.1.4'
O O 0.0492 0.0322 'International Tables Vol C Tables 4.2.6.8 and 6.1.1.4'
P P 0.2955 0.4335 'International Tables Vol C Tables 4.2.6.8 and 6.1.1.4'
S S 0.3331 0.5567 'International Tables Vol C Tables 4.2.6.8 and 6.1.1.4'
Ni Ni -3.0029 0.5091 'International Tables Vol C Tables 4.2.6.8 and 6.1.1.4'

loop_
_geom_angle_atom_site_label_1
_geom_angle_atom_site_label_2
_geom_angle_atom_site_label_3
_geom_angle
C1 Ni P1 81.77(11)
C1 Ni P2 82.20(11)
P1 Ni P2 163.96(5)
C1 Ni S1 172.99(11)
P1 Ni S1 91.93(4)
P2 Ni S1 104.04(4)
O1 P1 C7 101.71(15)
O1 P1 C13 100.95(15)
C7 P1 C13 106.49(17)
O1 P1 Ni 107.64(10)
C7 P1 Ni 118.00(12)
C13 P1 Ni 119.25(13)
O2 P2 C25 102.33(14)
O2 P2 C19 99.59(15)
C25 P2 C19 105.13(16)
O2 P2 Ni 105.77(9)
C25 P2 Ni 119.71(12)
C19 P2 Ni 120.82(12)
C31 S1 Ni 111.28(12)
C2 O1 P1 111.1(2)
C6 O2 P2 112.0(2)
C34 O3 C37 116.7(3)
C6 C1 C2 116.3(3)
C6 C1 Ni 121.9(3)
C2 C1 Ni 121.8(3)
C3 C2 C1 123.2(3)
C3 C2 O1 119.2(3)
C1 C2 O1 117.6(3)
C2 C3 C4 117.9(4)
C5 C4 C3 121.5(3)
C4 C5 C6 118.0(3)
C1 C6 O2 118.1(3)
C1 C6 C5 123.2(3)
O2 C6 C5 118.7(3)
C12 C7 C8 119.2(4)
C12 C7 P1 119.7(3)
C8 C7 P1 120.8(3)
C9 C8 C7 120.4(4)
C10 C9 C8 120.6(4)
C9 C10 C11 119.3(4)
C12 C11 C10 120.8(4)
C7 C12 C11 119.7(4)
C18 C13 C14 119.8(4)
C18 C13 P1 119.8(3)
C14 C13 P1 120.1(3)
C15 C14 C13 119.5(4)
C14 C15 C16 121.1(4)
C15 C16 C17 119.7(4)
C16 C17 C18 119.4(4)
C13 C18 C17 120.5(4)
C24 C19 C20 119.9(4)
C24 C19 P2 122.4(3)
C20 C19 P2 117.7(3)
C19 C20 C21 120.1(4)
C22 C21 C20 119.9(4)
C23 C22 C21 120.3(4)
C22 C23 C24 120.0(4)
C19 C24 C23 119.8(4)
C30 C25 C26 120.5(3)
C30 C25 P2 120.4(3)
C26 C25 P2 119.1(3)
C27 C26 C25 119.2(4)
C28 C27 C26 120.2(4)
C29 C28 C27 120.6(4)
C28 C29 C30 120.1(4)
C29 C30 C25 119.2(3)
C32 C31 C36 117.5(4)
C32 C31 S1 120.9(3)
C36 C31 S1 121.5(3)
C31 C32 C33 121.7(3)
C34 C33 C32 119.8(4)
O3 C34 C33 124.8(4)
O3 C34 C35 115.7(3)
C33 C34 C35 119.5(4)
C36 C35 C34 120.6(3)
C35 C36 C31 120.8(4)

loop_
_geom_bond_atom_site_label_1
_geom_bond_atom_site_label_2
_geom_bond_distance
Ni C1 1.907(3)
Ni P1 2.1389(11)
Ni P2 2.1613(11)
Ni S1 2.1979(10)
P1 O1 1.649(2)
P1 C7 1.803(4)
P1 C13 1.817(4)
P2 O2 1.664(2)
P2 C25 1.809(3)
P2 C19 1.811(4)
S1 C31 1.782(4)
O1 C2 1.395(4)
O2 C6 1.387(4)
O3 C34 1.370(4)
O3 C37 1.427(5)
C1 C6 1.380(5)
C1 C2 1.395(5)
C2 C3 1.387(5)
C3 C4 1.388(5)
C4 C5 1.388(5)
C5 C6 1.393(5)
C7 C12 1.386(5)
C7 C8 1.394(5)
C8 C9 1.380(5)
C9 C10 1.372(6)
C10 C11 1.388(6)
C11 C12 1.387(5)
C13 C18 1.385(5)
C13 C14 1.387(5)
C14 C15 1.379(5)
C15 C16 1.380(6)
C16 C17 1.387(6)
C17 C18 1.393(5)
C19 C24 1.383(5)
C19 C20 1.384(5)
C20 C21 1.387(6)
C21 C22 1.381(6)
C22 C23 1.374(6)
C23 C24 1.393(5)
C25 C30 1.396(5)
C25 C26 1.398(5)
C26 C27 1.383(5)
C27 C28 1.383(5)
C28 C29 1.382(5)
C29 C30 1.387(5)
C31 C32 1.387(5)
C31 C36 1.408(5)
C32 C33 1.394(5)
C33 C34 1.373(5)
C34 C35 1.396(5)
C35 C36 1.375(5)

loop_
_geom_torsion_atom_site_label_1
_geom_torsion_atom_site_label_2
_geom_torsion_atom_site_label_3
_geom_torsion_atom_site_label_4
_geom_torsion
C1 Ni P1 O1 -2.05(14)
P2 Ni P1 O1 0.2(2)
S1 Ni P1 O1 174.85(10)
C1 Ni P1 C7 -116.28(18)
P2 Ni P1 C7 -114.0(2)
S1 Ni P1 C7 60.63(15)
C1 Ni P1 C13 111.95(17)
P2 Ni P1 C13 114.2(2)
S1 Ni P1 C13 -71.15(14)
C1 Ni P2 O2 -0.87(14)
P1 Ni P2 O2 -3.1(2)
S1 Ni P2 O2 -177.61(10)
C1 Ni P2 C25 113.75(16)
P1 Ni P2 C25 111.5(2)
S1 Ni P2 C25 -62.99(13)
C1 Ni P2 C19 -112.59(18)
P1 Ni P2 C19 -114.8(2)
S1 Ni P2 C19 70.67(15)
C1 Ni S1 C31 175.8(9)
P1 Ni S1 C31 149.82(14)
P2 Ni S1 C31 -31.70(14)
C7 P1 O1 C2 127.1(2)
C13 P1 O1 C2 -123.3(2)
Ni P1 O1 C2 2.4(2)
C25 P2 O2 C6 -124.2(2)
C19 P2 O2 C6 127.9(2)
Ni P2 O2 C6 1.9(2)
P1 Ni C1 C6 179.1(3)
P2 Ni C1 C6 -0.2(3)
S1 Ni C1 C6 152.9(7)
P1 Ni C1 C2 1.6(3)
P2 Ni C1 C2 -177.8(3)
S1 Ni C1 C2 -24.7(11)
C6 C1 C2 C3 1.1(5)
Ni C1 C2 C3 178.8(3)
C6 C1 C2 O1 -178.1(3)
Ni C1 C2 O1 -0.5(4)
P1 O1 C2 C3 179.3(3)
P1 O1 C2 C1 -1.4(4)
C1 C2 C3 C4 -1.1(6)
O1 C2 C3 C4 178.2(3)
C2 C3 C4 C5 0.5(6)
C3 C4 C5 C6 -0.1(6)
C2 C1 C6 O2 179.3(3)
Ni C1 C6 O2 1.6(5)
C2 C1 C6 C5 -0.7(5)
Ni C1 C6 C5 -178.3(3)
P2 O2 C6 C1 -2.3(4)
P2 O2 C6 C5 177.7(3)
C4 C5 C6 C1 0.2(6)
C4 C5 C6 O2 -179.7(3)
O1 P1 C7 C12 159.8(3)
C13 P1 C7 C12 54.5(3)
Ni P1 C7 C12 -82.7(3)
O1 P1 C7 C8 -27.0(3)
C13 P1 C7 C8 -132.2(3)
Ni P1 C7 C8 90.5(3)
C12 C7 C8 C9 -0.7(6)
P1 C7 C8 C9 -174.0(3)
C7 C8 C9 C10 0.2(6)
C8 C9 C10 C11 0.6(6)
C9 C10 C11 C12 -0.9(6)
C8 C7 C12 C11 0.4(6)
P1 C7 C12 C11 173.7(3)
C10 C11 C12 C7 0.4(6)
O1 P1 C13 C18 112.7(3)
C7 P1 C13 C18 -141.4(3)
Ni P1 C13 C18 -4.8(4)
O1 P1 C13 C14 -60.3(3)
C7 P1 C13 C14 45.5(3)
Ni P1 C13 C14 -177.9(3)
C18 C13 C14 C15 -1.3(6)
P1 C13 C14 C15 171.8(3)
C13 C14 C15 C16 0.2(6)
C14 C15 C16 C17 1.2(6)
C15 C16 C17 C18 -1.3(6)
C14 C13 C18 C17 1.1(6)
P1 C13 C18 C17 -172.0(3)
C16 C17 C18 C13 0.2(6)
O2 P2 C19 C24 127.9(3)
C25 P2 C19 C24 22.2(4)
Ni P2 C19 C24 -117.2(3)
O2 P2 C19 C20 -54.0(3)
C25 P2 C19 C20 -159.7(3)
Ni P2 C19 C20 60.9(3)
C24 C19 C20 C21 -1.3(6)
P2 C19 C20 C21 -179.4(3)
C19 C20 C21 C22 1.4(6)
C20 C21 C22 C23 -0.5(7)
C21 C22 C23 C24 -0.4(6)
C20 C19 C24 C23 0.4(6)
P2 C19 C24 C23 178.4(3)
C22 C23 C24 C19 0.4(6)
O2 P2 C25 C30 135.2(3)
C19 P2 C25 C30 -121.2(3)
Ni P2 C25 C30 18.8(3)
O2 P2 C25 C26 -44.3(3)
C19 P2 C25 C26 59.3(3)
Ni P2 C25 C26 -160.7(2)
C30 C25 C26 C27 1.1(5)
P2 C25 C26 C27 -179.4(3)
C25 C26 C27 C28 0.0(6)
C26 C27 C28 C29 -0.7(6)
C27 C28 C29 C30 0.3(6)
C28 C29 C30 C25 0.7(5)
C26 C25 C30 C29 -1.5(5)
P2 C25 C30 C29 179.1(3)
Ni S1 C31 C32 -76.1(3)
Ni S1 C31 C36 106.6(3)
C36 C31 C32 C33 0.0(5)
S1 C31 C32 C33 -177.3(3)
C31 C32 C33 C34 -0.6(6)
C37 O3 C34 C33 -0.6(5)
C37 O3 C34 C35 -179.2(4)
C32 C33 C34 O3 -177.8(3)
C32 C33 C34 C35 0.7(6)
O3 C34 C35 C36 178.4(3)
C33 C34 C35 C36 -0.2(6)
C34 C35 C36 C31 -0.4(6)
C32 C31 C36 C35 0.5(5)
S1 C31 C36 C35 177.8(3)
